data_4301570
loop_
_publ_author_name
'Shengqian Ma'
'Daqiang Yuan'
'Xi-Sen Wang'
'Hong-Cai Zhou'

_publ_section_title
;
Microporous Lanthanide Metal-Organic Frameworks Containing Coordinatively
Linked Interpenetration: Syntheses, Gas Adsorption Studies, Thermal
Stability Analysis, and Photoluminescence Investigation
;
_journal_name_full 'Inorganic Chemistry'
_journal_page_first 2072
_journal_page_last 2077
_journal_paper_doi 10.1021/ic801948z
_journal_volume 48
_journal_year 2009
_chemical_formula_moiety 'Dy4 (H2O) (SO4)2 (C24H12N3O6)8/3 4(C2H6SO) 2(H2O)'
_chemical_formula_sum 'C72 H62 Dy4 N8 O31 S6'
_chemical_formula_weight 2377.66
_chemical_melting_point ?
_chemical_name_common 'PCN-17 (Dy)'
_chemical_name_systematic
; 
 ? 
;
_space_group_IT_number 229
_symmetry_cell_setting cubic
_symmetry_space_group_name_Hall '-I 4 2 3'
_symmetry_space_group_name_H-M 'I m -3 m'
_atom_sites_solution_hydrogens geom
_atom_sites_solution_primary direct
_atom_sites_solution_secondary difmap
_audit_creation_method SHELXL-97
_cell_angle_alpha 90.00
_cell_angle_beta 90.00
_cell_angle_gamma 90.00
_cell_formula_units_Z 6
_cell_length_a 26.348(3)
_cell_length_b 26.348(3)
_cell_length_c 26.348(3)
_cell_measurement_reflns_used 4938
_cell_measurement_temperature 213(2)
_cell_measurement_theta_max 18.889
_cell_measurement_theta_min 2.445
_cell_volume 18291(4)
_computing_cell_refinement 'Bruker SMART'
_computing_data_collection 'Bruker SMART'
_computing_data_reduction 'Bruker SMART'
_computing_molecular_graphics 'Bruker SHELXTL'
_computing_publication_material 'Bruker SHELXTL'
_computing_structure_refinement 'SHELXL-97 (Sheldrick, 1997)'
_computing_structure_solution 'SHELXS-97 (Sheldrick, 1990)'
_diffrn_ambient_temperature 213(2)
_diffrn_measured_fraction_theta_full 0.996
_diffrn_measured_fraction_theta_max 0.996
_diffrn_measurement_device_type 'CCD area detector'
_diffrn_measurement_method 'phi and omega scans'
_diffrn_radiation_monochromator graphite
_diffrn_radiation_source 'fine-focus sealed tube'
_diffrn_radiation_type MoK\a
_diffrn_radiation_wavelength 0.71073
_diffrn_reflns_av_R_equivalents 0.0697
_diffrn_reflns_av_sigmaI/netI 0.0287
_diffrn_reflns_limit_h_max 25
_diffrn_reflns_limit_h_min -26
_diffrn_reflns_limit_k_max 26
_diffrn_reflns_limit_k_min -26
_diffrn_reflns_limit_l_max 26
_diffrn_reflns_limit_l_min -24
_diffrn_reflns_number 35535
_diffrn_reflns_theta_full 20.81
_diffrn_reflns_theta_max 20.81
_diffrn_reflns_theta_min 1.55
_exptl_absorpt_coefficient_mu 2.585
_exptl_absorpt_correction_T_max 0.792
_exptl_absorpt_correction_T_min 0.722
_exptl_absorpt_correction_type empirical
_exptl_absorpt_process_details SADABS
_exptl_crystal_colour brown
_exptl_crystal_density_diffrn 1.295
_exptl_crystal_density_meas ?
_exptl_crystal_density_method 'not measured'
_exptl_crystal_description block
_exptl_crystal_F_000 6948
_exptl_crystal_size_max 0.13
_exptl_crystal_size_mid 0.12
_exptl_crystal_size_min 0.09
_refine_diff_density_max 1.240
_refine_diff_density_min -0.594
_refine_diff_density_rms 0.110
_refine_ls_extinction_method none
_refine_ls_goodness_of_fit_ref 1.086
_refine_ls_hydrogen_treatment constr
_refine_ls_matrix_type full
_refine_ls_number_parameters 93
_refine_ls_number_reflns 972
_refine_ls_number_restraints 0
_refine_ls_restrained_S_all 1.086
_refine_ls_R_factor_all 0.0650
_refine_ls_R_factor_gt 0.0601
_refine_ls_shift/su_max 0.000
_refine_ls_shift/su_mean 0.000
_refine_ls_structure_factor_coef Fsqd
_refine_ls_weighting_details 'calc w=1/[\s^2^(Fo^2^)+(0.1000P)^2^+125.1325P] where P=(Fo^2^+2Fc^2^)/3'
_refine_ls_weighting_scheme calc
_refine_ls_wR_factor_gt 0.1668
_refine_ls_wR_factor_ref 0.1723
_reflns_number_gt 890
_reflns_number_total 972
_reflns_threshold_expression >2sigma(I)
_cod_data_source_file ic801948z_si_004_1.cif
_cod_data_source_block PCN_17_Dy
_cod_depositor_comments
;
The following automatic conversions were performed:
'_symmetry_cell_setting' value 'Cubic' changed to 'cubic' according to
'/home/saulius/struct/CIF-dictionaries/cif_core.dic' dictionary named
'cif_core.dic' version 2.4.1 from 2010-06-29.

Automatic conversion script
Id: cif_fix_enum 1527 2010-12-29 10:47:43Z saulius 

The following automatic conversions were performed:

'_chemical_melting_point' value 'NOT MEASURED' was changed to '?' -
the value is undefined or not given.

Automatic conversion script
Id: cif_fix_values 1646 2011-03-28 12:23:43Z adriana 

The following automatic conversions were performed:

'_exptl_crystal_density_meas' value 'none' was changed to '?' - the
value is perceived as not measured.

Automatic conversion script
Id: cif_fix_values 3008 2015-01-20 13:52:24Z robertas 
;
_cod_original_cell_volume 18292(4)
_cod_database_code 4301570

loop_
_symmetry_equiv_pos_as_xyz
'x, y, z'
'-y, x, z'
'-x, -y, z'
'y, -x, z'
'x, -z, y'
'x, -y, -z'
'x, z, -y'
'z, y, -x'
'-x, y, -z'
'-z, y, x'
'z, x, y'
'y, z, x'
'-y, -z, x'
'z, -x, -y'
'-y, z, -x'
'-z, -x, y'
'-z, x, -y'
'y, -z, -x'
'y, x, -z'
'-y, -x, -z'
'-x, z, y'
'-x, -z, -y'
'z, -y, x'
'-z, -y, -x'
'x+1/2, y+1/2, z+1/2'
'-y+1/2, x+1/2, z+1/2'
'-x+1/2, -y+1/2, z+1/2'
'y+1/2, -x+1/2, z+1/2'
'x+1/2, -z+1/2, y+1/2'
'x+1/2, -y+1/2, -z+1/2'
'x+1/2, z+1/2, -y+1/2'
'z+1/2, y+1/2, -x+1/2'
'-x+1/2, y+1/2, -z+1/2'
'-z+1/2, y+1/2, x+1/2'
'z+1/2, x+1/2, y+1/2'
'y+1/2, z+1/2, x+1/2'
'-y+1/2, -z+1/2, x+1/2'
'z+1/2, -x+1/2, -y+1/2'
'-y+1/2, z+1/2, -x+1/2'
'-z+1/2, -x+1/2, y+1/2'
'-z+1/2, x+1/2, -y+1/2'
'y+1/2, -z+1/2, -x+1/2'
'y+1/2, x+1/2, -z+1/2'
'-y+1/2, -x+1/2, -z+1/2'
'-x+1/2, z+1/2, y+1/2'
'-x+1/2, -z+1/2, -y+1/2'
'z+1/2, -y+1/2, x+1/2'
'-z+1/2, -y+1/2, -x+1/2'
'-x, -y, -z'
'y, -x, -z'
'x, y, -z'
'-y, x, -z'
'-x, z, -y'
'-x, y, z'
'-x, -z, y'
'-z, -y, x'
'x, -y, z'
'z, -y, -x'
'-z, -x, -y'
'-y, -z, -x'
'y, z, -x'
'-z, x, y'
'y, -z, x'
'z, x, -y'
'z, -x, y'
'-y, z, x'
'-y, -x, z'
'y, x, z'
'x, -z, -y'
'x, z, y'
'-z, y, -x'
'z, y, x'
'-x+1/2, -y+1/2, -z+1/2'
'y+1/2, -x+1/2, -z+1/2'
'x+1/2, y+1/2, -z+1/2'
'-y+1/2, x+1/2, -z+1/2'
'-x+1/2, z+1/2, -y+1/2'
'-x+1/2, y+1/2, z+1/2'
'-x+1/2, -z+1/2, y+1/2'
'-z+1/2, -y+1/2, x+1/2'
'x+1/2, -y+1/2, z+1/2'
'z+1/2, -y+1/2, -x+1/2'
'-z+1/2, -x+1/2, -y+1/2'
'-y+1/2, -z+1/2, -x+1/2'
'y+1/2, z+1/2, -x+1/2'
'-z+1/2, x+1/2, y+1/2'
'y+1/2, -z+1/2, x+1/2'
'z+1/2, x+1/2, -y+1/2'
'z+1/2, -x+1/2, y+1/2'
'-y+1/2, z+1/2, x+1/2'
'-y+1/2, -x+1/2, z+1/2'
'y+1/2, x+1/2, z+1/2'
'x+1/2, -z+1/2, -y+1/2'
'x+1/2, z+1/2, y+1/2'
'-z+1/2, y+1/2, -x+1/2'
'z+1/2, y+1/2, x+1/2'

loop_
_atom_site_label
_atom_site_type_symbol
_atom_site_fract_x
_atom_site_fract_y
_atom_site_fract_z
_atom_site_U_iso_or_equiv
_atom_site_adp_type
_atom_site_occupancy
_atom_site_symmetry_multiplicity
_atom_site_calc_flag
_atom_site_refinement_flags
_atom_site_disorder_assembly
_atom_site_disorder_group
Dy1 Dy -0.5000 0.13592(7) 0.0000 0.0534(6) Uani 0.50 4 d SP . .
Dy1' Dy -0.5000 0.1099(3) 0.0000 0.227(4) Uani 0.50 4 d SP . .
S1 S -0.5000 0.2500 0.0000 0.121(3) Uani 1 8 d S . .
O1 O -0.5000 0.2841(6) 0.0374(6) 0.366(19) Uani 1 2 d S . .
O2 O -0.4436(3) 0.1208(3) 0.0613(4) 0.153(4) Uani 1 1 d . . .
O3 O -0.5000 0.0000 0.0000 0.22(3) Uani 1 16 d S . .
N1 N -0.2343(4) 0.2343(4) 0.1699(5) 0.127(6) Uani 1 2 d S . .
C1 C -0.3617(5) 0.1669(5) 0.1050(5) 0.150(6) Uani 1 1 d . . .
H1A H -0.3767 0.1823 0.0765 0.180 Uiso 1 1 calc R . .
C2 C -0.2982(6) 0.1687(5) 0.1687(5) 0.115(6) Uani 1 2 d S . .
C3 C -0.2528(6) 0.1924(5) 0.1924(5) 0.120(6) Uani 1 2 d S . .
C4 C -0.3192(5) 0.1891(5) 0.1268(5) 0.149(6) Uani 1 1 d . . .
H4A H -0.3050 0.2184 0.1123 0.178 Uiso 1 1 calc R . .
C6 C -0.4256(6) 0.1005(5) 0.1005(5) 0.112(5) Uani 1 2 d S . .
C7 C -0.3819(6) 0.1239(5) 0.1239(5) 0.124(7) Uani 1 2 d S . .
O6 O -0.2541(7) 0.0000 0.2541(7) 0.36(3) Uani 1 4 d S . .
S2 S -0.2885(3) 0.0000 0.2885(3) 0.277(9) Uani 1 4 d S . .
O4 O -0.1620(4) 0.0000 0.0000 0.060(4) Uani 1 8 d S . .
C8 C -0.2786(8) 0.0000 0.3482(8) 0.168(8) Uani 1 2 d S . .
H8A H -0.3108 0.0000 0.3660 0.251 Uiso 1 2 calc SR . .
H8B H -0.2594 0.0301 0.3575 0.251 Uiso 0.50 1 calc PR . .
H8C H -0.2594 -0.0301 0.3575 0.251 Uiso 0.50 1 calc PR . .

loop_
_atom_site_aniso_label
_atom_site_aniso_U_11
_atom_site_aniso_U_22
_atom_site_aniso_U_33
_atom_site_aniso_U_23
_atom_site_aniso_U_13
_atom_site_aniso_U_12
Dy1 0.0264(9) 0.0708(12) 0.0631(13) 0.000 0.000 0.000
Dy1' 0.104(3) 0.519(11) 0.058(2) 0.000 0.000 0.000
S1 0.111(4) 0.139(8) 0.111(4) 0.000 0.000 0.000
O1 0.84(6) 0.142(13) 0.114(11) -0.066(10) 0.000 0.000
O2 0.100(6) 0.199(9) 0.159(8) 0.059(6) -0.075(6) -0.063(5)
O3 0.42(9) 0.125(18) 0.125(18) 0.000 0.000 0.000
N1 0.122(7) 0.122(7) 0.138(11) 0.076(7) -0.076(7) -0.081(8)
C1 0.126(10) 0.175(12) 0.148(11) 0.087(10) -0.079(9) -0.073(9)
C2 0.096(10) 0.125(8) 0.125(8) 0.060(10) -0.062(8) -0.062(8)
C3 0.105(11) 0.128(9) 0.128(9) 0.053(11) -0.053(8) -0.053(8)
C4 0.135(10) 0.156(11) 0.155(11) 0.088(9) -0.089(9) -0.092(10)
C6 0.083(11) 0.126(8) 0.126(8) 0.024(11) -0.037(7) -0.037(7)
C7 0.095(11) 0.139(9) 0.139(9) 0.078(11) -0.068(9) -0.068(9)
O6 0.180(16) 0.73(9) 0.180(16) 0.000 0.08(2) 0.000
S2 0.136(5) 0.56(3) 0.136(5) 0.000 0.004(7) 0.000
O4 0.024(7) 0.078(6) 0.078(6) 0.000 0.000 0.000
C8 0.144(17) 0.19(2) 0.17(2) 0.000 0.004(15) 0.000

loop_
_atom_type_symbol
_atom_type_description
_atom_type_scat_dispersion_real
_atom_type_scat_dispersion_imag
_atom_type_scat_source
C C 0.0033 0.0016 'International Tables Vol C Tables 4.2.6.8 and 6.1.1.4'
H H 0.0000 0.0000 'International Tables Vol C Tables 4.2.6.8 and 6.1.1.4'
N N 0.0061 0.0033 'International Tables Vol C Tables 4.2.6.8 and 6.1.1.4'
O O 0.0106 0.0060 'International Tables Vol C Tables 4.2.6.8 and 6.1.1.4'
S S 0.1246 0.1234 'International Tables Vol C Tables 4.2.6.8 and 6.1.1.4'
Dy Dy -0.1892 4.4098 'International Tables Vol C Tables 4.2.6.8 and 6.1.1.4'

loop_
_geom_angle_atom_site_label_1
_geom_angle_atom_site_label_2
_geom_angle_atom_site_label_3
_geom_angle
_geom_angle_site_symmetry_1
_geom_angle_site_symmetry_3
_geom_angle_publ_flag
O2 Dy1 O2 159.4(5) . 9_455 ?
O2 Dy1 O2 83.6(5) . 54_455 ?
O2 Dy1 O2 92.8(5) 9_455 54_455 ?
O2 Dy1 O2 92.8(5) . 51 ?
O2 Dy1 O2 83.6(5) 9_455 51 ?
O2 Dy1 O2 159.4(5) 54_455 51 ?
O2 Dy1 O1 83.1(3) . 82_454 ?
O2 Dy1 O1 116.4(3) 9_455 82_454 ?
O2 Dy1 O1 116.4(3) 54_455 82_454 ?
O2 Dy1 O1 83.1(3) 51 82_454 ?
O2 Dy1 O1 116.4(3) . 80_455 ?
O2 Dy1 O1 83.1(3) 9_455 80_455 ?
O2 Dy1 O1 83.1(3) 54_455 80_455 ?
O2 Dy1 O1 116.4(3) 51 80_455 ?
O1 Dy1 O1 50.1(7) 82_454 80_455 ?
O2 Dy1 S1 100.3(2) . . ?
O2 Dy1 S1 100.3(2) 9_455 . ?
O2 Dy1 S1 100.3(2) 54_455 . ?
O2 Dy1 S1 100.3(2) 51 . ?
O1 Dy1 S1 25.1(3) 82_454 . ?
O1 Dy1 S1 25.1(3) 80_455 . ?
O2 Dy1' O2 165.0(6) . 9_455 ?
O2 Dy1' O2 84.3(5) . 54_455 ?
O2 Dy1' O2 93.7(5) 9_455 54_455 ?
O2 Dy1' O2 93.7(5) . 51 ?
O2 Dy1' O2 84.3(5) 9_455 51 ?
O2 Dy1' O2 165.0(6) 54_455 51 ?
O2 Dy1' O3 97.5(3) . . ?
O2 Dy1' O3 97.5(3) 9_455 . ?
O2 Dy1' O3 97.5(3) 54_455 . ?
O2 Dy1' O3 97.5(3) 51 . ?
O1 S1 O1 117.0(9) 80_455 . ?
O1 S1 O1 95.3(16) 80_455 82_454 ?
O1 S1 O1 117.0(9) . 82_454 ?
O1 S1 O1 117.0(9) 80_455 51 ?
O1 S1 O1 95.3(16) . 51 ?
O1 S1 O1 117.0(9) 82_454 51 ?
O1 S1 Dy1 47.7(8) 80_455 . ?
O1 S1 Dy1 132.3(8) . . ?
O1 S1 Dy1 47.7(8) 82_454 . ?
O1 S1 Dy1 132.3(8) 51 . ?
O1 S1 Dy1 132.3(8) 80_455 80_455 ?
O1 S1 Dy1 47.7(8) . 80_455 ?
O1 S1 Dy1 132.3(8) 82_454 80_455 ?
O1 S1 Dy1 47.7(8) 51 80_455 ?
Dy1 S1 Dy1 180.0 . 80_455 ?
S1 O1 Dy1 107.3(10) . 80_455 ?
C6 O2 Dy1' 142.9(9) . . ?
C6 O2 Dy1 157.3(8) . . ?
Dy1' O3 Dy1' 90.0 53_455 . ?
Dy1' O3 Dy1' 90.0 53_455 49_455 ?
Dy1' O3 Dy1' 180.0 . 49_455 ?
Dy1' O3 Dy1' 180.0 53_455 5 ?
Dy1' O3 Dy1' 90.0 . 5 ?
Dy1' O3 Dy1' 90.0 49_455 5 ?
C3 N1 C3 113.5(13) 16 . ?
C7 C1 C4 121.3(10) . . ?
C7 C1 H1A 119.3 . . ?
C4 C1 H1A 119.3 . . ?
C4 C2 C4 119.1(12) 70 . ?
C4 C2 C3 120.4(6) 70 . ?
C4 C2 C3 120.4(6) . . ?
N1 C3 N1 126.5(13) 15 . ?
N1 C3 C2 116.8(6) 15 . ?
N1 C3 C2 116.8(6) . . ?
C2 C4 C1 120.2(10) . . ?
C2 C4 H4A 119.9 . . ?
C1 C4 H4A 119.9 . . ?
O2 C6 O2 124.0(14) 70 . ?
O2 C6 C7 118.0(7) 70 . ?
O2 C6 C7 118.0(7) . . ?
C1 C7 C1 117.7(13) 70 . ?
C1 C7 C6 121.1(7) 70 . ?
C1 C7 C6 121.1(7) . . ?
O6 S2 C8 125.6(8) . 71 ?
O6 S2 C8 125.6(8) . . ?
C8 S2 C8 108.9(17) 71 . ?
S2 C8 H8A 109.5 . . ?
S2 C8 H8B 109.5 . . ?
H8A C8 H8B 109.5 . . ?
S2 C8 H8C 109.5 . . ?
H8A C8 H8C 109.5 . . ?
H8B C8 H8C 109.5 . . ?

loop_
_geom_bond_atom_site_label_1
_geom_bond_atom_site_label_2
_geom_bond_distance
_geom_bond_site_symmetry_2
_geom_bond_publ_flag
Dy1 O2 2.231(8) . ?
Dy1 O1 2.327(19) 82_454 ?
Dy1' O2 2.214(8) . ?
Dy1' O3 2.895(8) . ?
S1 O1 1.334(13) . ?
O1 Dy1 2.327(19) 80_455 ?
O2 C6 1.256(10) . ?
O3 Dy1' 2.895(8) 5 ?
N1 C3 1.345(18) . ?
C1 C7 1.349(13) . ?
C1 C4 1.388(14) . ?
C1 H1A 0.9400 . ?
C2 C4 1.345(11) . ?
C2 C3 1.489(17) . ?
C4 H4A 0.9400 . ?
C6 O2 1.256(10) 70 ?
C6 C7 1.44(2) . ?
O6 S2 1.28(3) . ?
S2 C8 1.60(2) . ?
C8 H8A 0.9700 . ?
C8 H8B 0.9700 . ?
C8 H8C 0.9700 . ?

loop_
_geom_torsion_atom_site_label_1
_geom_torsion_atom_site_label_2
_geom_torsion_atom_site_label_3
_geom_torsion_atom_site_label_4
_geom_torsion
_geom_torsion_site_symmetry_1
_geom_torsion_site_symmetry_2
_geom_torsion_site_symmetry_3
_geom_torsion_site_symmetry_4
_geom_torsion_publ_flag
O2 Dy1 S1 O1 -132.6(2) . . . 80_455 ?
O2 Dy1 S1 O1 47.4(2) 9_455 . . 80_455 ?
O2 Dy1 S1 O1 -47.4(2) 54_455 . . 80_455 ?
O2 Dy1 S1 O1 132.6(2) 51 . . 80_455 ?
O1 Dy1 S1 O1 180.0 82_454 . . 80_455 ?
O2 Dy1 S1 O1 -42.6(2) . . . . ?
O2 Dy1 S1 O1 137.4(2) 9_455 . . . ?
O2 Dy1 S1 O1 42.6(2) 54_455 . . . ?
O2 Dy1 S1 O1 -137.4(2) 51 . . . ?
O1 Dy1 S1 O1 -90.0 82_454 . . . ?
O1 Dy1 S1 O1 90.000(1) 80_455 . . . ?
O2 Dy1 S1 O1 47.4(2) . . . 82_454 ?
O2 Dy1 S1 O1 -132.6(2) 9_455 . . 82_454 ?
O2 Dy1 S1 O1 132.6(2) 54_455 . . 82_454 ?
O2 Dy1 S1 O1 -47.4(2) 51 . . 82_454 ?
O1 Dy1 S1 O1 180.0 80_455 . . 82_454 ?
O2 Dy1 S1 O1 137.4(2) . . . 51 ?
O2 Dy1 S1 O1 -42.6(2) 9_455 . . 51 ?
O2 Dy1 S1 O1 -137.4(2) 54_455 . . 51 ?
O2 Dy1 S1 O1 42.6(2) 51 . . 51 ?
O1 Dy1 S1 O1 90.000(1) 82_454 . . 51 ?
O1 Dy1 S1 O1 -90.000(1) 80_455 . . 51 ?
O2 Dy1 S1 Dy1 47.4(2) . . . 80_455 ?
O2 Dy1 S1 Dy1 -132.6(2) 9_455 . . 80_455 ?
O2 Dy1 S1 Dy1 132.6(2) 54_455 . . 80_455 ?
O2 Dy1 S1 Dy1 -47.4(2) 51 . . 80_455 ?
O1 Dy1 S1 Dy1 0.0 82_454 . . 80_455 ?
O1 Dy1 S1 Dy1 180.0 80_455 . . 80_455 ?
O1 S1 O1 Dy1 -124.0(4) 80_455 . . 80_455 ?
O1 S1 O1 Dy1 124.0(4) 82_454 . . 80_455 ?
O1 S1 O1 Dy1 0.0 51 . . 80_455 ?
Dy1 S1 O1 Dy1 180.0 . . . 80_455 ?
O2 Dy1' O2 C6 152.4(19) 9_455 . . . ?
O2 Dy1' O2 C6 69(2) 54_455 . . . ?
O2 Dy1' O2 C6 -125.7(18) 51 . . . ?
O3 Dy1' O2 C6 -27.6(19) . . . . ?
O2 Dy1 O2 C6 -46(3) 9_455 . . . ?
O2 Dy1 O2 C6 34(3) 54_455 . . . ?
O2 Dy1 O2 C6 -126(3) 51 . . . ?
O1 Dy1 O2 C6 152(3) 82_454 . . . ?
O1 Dy1 O2 C6 113(3) 80_455 . . . ?
S1 Dy1 O2 C6 134(3) . . . . ?
O2 Dy1' O3 Dy1' -137.4(2) . . . 53_455 ?
O2 Dy1' O3 Dy1' 42.6(2) 9_455 . . 53_455 ?
O2 Dy1' O3 Dy1' 137.4(2) 54_455 . . 53_455 ?
O2 Dy1' O3 Dy1' -42.6(2) 51 . . 53_455 ?
O2 Dy1' O3 Dy1' 0(100) . . . 49_455 ?
O2 Dy1' O3 Dy1' 0(100) 9_455 . . 49_455 ?
O2 Dy1' O3 Dy1' 0(100) 54_455 . . 49_455 ?
O2 Dy1' O3 Dy1' 0.0 51 . . 49_455 ?
O2 Dy1' O3 Dy1' 42.6(2) . . . 5 ?
O2 Dy1' O3 Dy1' -137.4(2) 9_455 . . 5 ?
O2 Dy1' O3 Dy1' -42.6(2) 54_455 . . 5 ?
O2 Dy1' O3 Dy1' 137.4(2) 51 . . 5 ?
C3 N1 C3 N1 2(4) 16 . . 15 ?
C3 N1 C3 C2 -178.1(12) 16 . . . ?
C4 C2 C3 N1 0(3) 70 . . 15 ?
C4 C2 C3 N1 179.7(19) . . . 15 ?
C4 C2 C3 N1 -179.7(19) 70 . . . ?
C4 C2 C3 N1 0(3) . . . . ?
C4 C2 C4 C1 0(4) 70 . . . ?
C3 C2 C4 C1 -179.6(18) . . . . ?
C7 C1 C4 C2 -2(3) . . . . ?
Dy1' O2 C6 O2 -8(3) . . . 70 ?
Dy1 O2 C6 O2 13(5) . . . 70 ?
Dy1' O2 C6 C7 172.2(12) . . . . ?
Dy1 O2 C6 C7 -166(2) . . . . ?
C4 C1 C7 C1 5(3) . . . 70 ?
C4 C1 C7 C6 -178.9(18) . . . . ?
O2 C6 C7 C1 -2(3) 70 . . 70 ?
O2 C6 C7 C1 177.8(18) . . . 70 ?
O2 C6 C7 C1 -177.8(18) 70 . . . ?
O2 C6 C7 C1 2(3) . . . . ?
